data_4117232
loop_
_publ_author_name
'Stephen P. Argent'
'Alex Greenaway'
'Maria del Carmen Gimenez-Lopez'
'William Lewis'
'Harriott Nowell'
'Andrei N. Khlobystov'
'Alexander J. Blake'
'Neil R. Champness'
'Martin Schr\"oder'

_publ_section_title
;
 High-Nuclearity Metal-Organic Nanospheres: A Cd66 Ball
;
_journal_name_full 'Journal of the American Chemical Society'
_journal_page_first 55
_journal_page_last 58
_journal_paper_doi 10.1021/ja207845u
_journal_volume 134
_journal_year 2012
_chemical_formula_moiety 'C102 H94 N4 O22 Cd3, 4(C3 H7 N O)'
_chemical_formula_sum 'C114 H122 Cd3 N8 O26'
_chemical_formula_weight 2357.40
_chemical_name_systematic
; 
 ? 
;
_space_group_IT_number 15
_symmetry_cell_setting monoclinic
_symmetry_space_group_name_Hall '-C 2yc'
_symmetry_space_group_name_H-M 'C 1 2/c 1'
_atom_sites_solution_hydrogens geom
_atom_sites_solution_primary direct
_atom_sites_solution_secondary difmap
_audit_creation_method 'enCIFer editing of SHELXL97 CIF output'
_cell_angle_alpha 90.00
_cell_angle_beta 105.531(3)
_cell_angle_gamma 90.00
_cell_formula_units_Z 4
_cell_length_a 37.7593(11)
_cell_length_b 16.0278(5)
_cell_length_c 20.2686(6)
_cell_measurement_reflns_used 12258
_cell_measurement_temperature 90(2)
_cell_measurement_theta_max 71.21
_cell_measurement_theta_min 3.57
_cell_volume 11818.6(6)
_computing_cell_refinement
; 
CrysAlisPro, Oxford Diffraction Ltd., 
Version 1.171.34.36 (release 02-08-2010 CrysAlis171 .NET) 
(compiled Jan  5 2010,16:28:46) 
Analytical numeric absorption correction using a multifaceted crystal 
model based on expressions derived by R.C. Clark & J.S. Reid. 
(Clark, R. C. & Reid, J. S. (1995). Acta Cryst. A51, 887-897) 
;
_computing_data_collection
; 
CrysAlisPro, Oxford Diffraction Ltd., 
Version 1.171.34.36 (release 02-08-2010 CrysAlis171 .NET) 
(compiled Jan  5 2010,16:28:46) 
Analytical numeric absorption correction using a multifaceted crystal 
model based on expressions derived by R.C. Clark & J.S. Reid. 
(Clark, R. C. & Reid, J. S. (1995). Acta Cryst. A51, 887-897) 
;
_computing_data_reduction
; 
CrysAlisPro, Oxford Diffraction Ltd., 
Version 1.171.34.36 (release 02-08-2010 CrysAlis171 .NET) 
(compiled Jan  5 2010,16:28:46) 
Analytical numeric absorption correction using a multifaceted crystal 
model based on expressions derived by R.C. Clark & J.S. Reid. 
(Clark, R. C. & Reid, J. S. (1995). Acta Cryst. A51, 887-897) 
;
_computing_molecular_graphics ' ?'
_computing_publication_material 'enCIFer (Allen et al., 2004); PLATON (Spek, 2009)'
_computing_structure_refinement 'SHELXL97 (Sheldrick, 2008)'
_computing_structure_solution 'SHELXS97 (Sheldrick, 2008)'
_diffrn_ambient_temperature 90(2)
_diffrn_detector_area_resol_mean 10.3613
_diffrn_measured_fraction_theta_full 0.963
_diffrn_measured_fraction_theta_max 0.963
_diffrn_measurement_device_type 'SuperNova, Single source at offset), Atlas'
_diffrn_measurement_method '\w scans'
_diffrn_radiation_monochromator mirror
_diffrn_radiation_source 'SuperNova (Cu) X-ray Source'
_diffrn_radiation_type CuK\a
_diffrn_radiation_wavelength 1.54184
_diffrn_reflns_av_R_equivalents 0.029
_diffrn_reflns_av_sigmaI/netI 0.028
_diffrn_reflns_limit_h_max 45
_diffrn_reflns_limit_h_min -43
_diffrn_reflns_limit_k_max 19
_diffrn_reflns_limit_k_min -19
_diffrn_reflns_limit_l_max 24
_diffrn_reflns_limit_l_min -24
_diffrn_reflns_number 32642
_diffrn_reflns_theta_full 71.35
_diffrn_reflns_theta_max 71.35
_diffrn_reflns_theta_min 3.57
_diffrn_standards_decay_% 0
_diffrn_standards_number 0
_exptl_absorpt_coefficient_mu 4.878
_exptl_absorpt_correction_T_max 0.846
_exptl_absorpt_correction_T_min 0.290
_exptl_absorpt_correction_type gaussian
_exptl_absorpt_process_details
; 
CrysAlisPro, Oxford Diffraction Ltd., 
Version 1.171.34.36 (release 02-08-2010 CrysAlis171 .NET) 
(compiled Jan  5 2010,16:28:46) 
Analytical numeric absorption correction using a multifaceted crystal 
model based on expressions derived by R.C. Clark & J.S. Reid. 
(Clark, R. C. & Reid, J. S. (1995). Acta Cryst. A51, 887-897) 
;
_exptl_crystal_colour colourless
_exptl_crystal_density_diffrn 1.325
_exptl_crystal_description obelisk
_exptl_crystal_F_000 4856
_exptl_crystal_size_max 0.391
_exptl_crystal_size_mid 0.129
_exptl_crystal_size_min 0.095
_platon_squeeze_details
;
;
_refine_diff_density_max 3.43
_refine_diff_density_min -1.92
_refine_diff_density_rms 0.14
_refine_ls_extinction_method none
_refine_ls_goodness_of_fit_ref 1.16
_refine_ls_hydrogen_treatment constr
_refine_ls_matrix_type full
_refine_ls_number_parameters 608
_refine_ls_number_reflns 11076
_refine_ls_number_restraints 642
_refine_ls_restrained_S_all 1.14
_refine_ls_R_factor_all 0.103
_refine_ls_R_factor_gt 0.0860
_refine_ls_shift/su_max 0.003
_refine_ls_shift/su_mean 0.000
_refine_ls_structure_factor_coef Fsqd
_refine_ls_weighting_details 'calc w=1/[\s^2^(Fo^2^)+(0.2000P)^2^] where P=(Fo^2^+2Fc^2^)/3'
_refine_ls_weighting_scheme calc
_refine_ls_wR_factor_gt 0.267
_refine_ls_wR_factor_ref 0.289
_reflns_number_gt 8116
_reflns_number_total 11076
_reflns_threshold_expression >2sigma(I)
_cod_data_source_file ja207845u_si_001_3.cif
_cod_data_source_block spa112
_cod_database_code 4117232
_nottingham_internal_coll_name spa112
_nottingham_internal_coll_number 10011
_nottingham_internal_coll_client SPA/MS/NRC
_nottingham_internal_coll_type custom
_nottingham_internal_coll_frame_time '60 and 180s'
_nottingham_internal_coll_frame_width '1 degree'
_nottingham_internal_coll_frame_method '\w scans'
_nottingham_internal_coll_user SPA
_nottingham_internal_coll_date 18/12/2010
_nottingham_internal_process_user WL
_nottingham_internal_process_date 20/12/2010
_nottingham_internal_solution_user SPA
_nottingham_internal_solution_date 20/12/2010
_nottingham_internal_refinement_user SPA
_nottingham_internal_refinement_date 18/01/2011
_nottingham_internal_validation_user AJB
_nottingham_internal_validation_date 22/3/2011

loop_
_symmetry_equiv_pos_as_xyz
'x, y, z'
'-x, y, -z+1/2'
'x+1/2, y+1/2, z'
'-x+1/2, y+1/2, -z+1/2'
'-x, -y, -z'
'x, -y, z-1/2'
'-x+1/2, -y+1/2, -z'
'x+1/2, -y+1/2, z-1/2'

loop_
_atom_site_label
_atom_site_type_symbol
_atom_site_fract_x
_atom_site_fract_y
_atom_site_fract_z
_atom_site_U_iso_or_equiv
_atom_site_adp_type
_atom_site_occupancy
_atom_site_symmetry_multiplicity
_atom_site_calc_flag
_atom_site_refinement_flags
_atom_site_disorder_assembly
_atom_site_disorder_group
Cd1 Cd 1.0000 0.00463(6) 0.2500 0.1013(3) Uani 1 2 d SDU . .
Cd2 Cd 1.027978(11) 0.42666(3) 0.45835(2) 0.0662(2) Uani 1 1 d DU . .
O1A O 0.9873(8) -0.1318(11) 0.2198(16) 0.109(7) Uiso 0.25 1 d PDU A -1
C2A C 1.0174(9) -0.1717(18) 0.2260(16) 0.113(10) Uiso 0.25 1 d PDU A -1
H2A H 1.0395 -0.1406 0.2399 0.136 Uiso 0.25 1 calc PR A -1
N3A N 1.0205(9) -0.2542(18) 0.2144(15) 0.139(11) Uiso 0.25 1 d PDU A -1
C4A C 0.9874(11) -0.300(3) 0.192(3) 0.150 Uiso 0.25 1 d PDU A -1
H4A1 H 0.9677 -0.2707 0.2056 0.225 Uiso 0.25 1 calc PR A -1
H4A2 H 0.9908 -0.3555 0.2137 0.225 Uiso 0.25 1 calc PR A -1
H4A3 H 0.9809 -0.3062 0.1424 0.225 Uiso 0.25 1 calc PR A -1
C5A C 1.0526(11) -0.302(3) 0.223(2) 0.135(15) Uiso 0.25 1 d PDU A -1
H5A1 H 1.0580 -0.3088 0.1781 0.202 Uiso 0.25 1 calc PR A -1
H5A2 H 1.0490 -0.3574 0.2407 0.202 Uiso 0.25 1 calc PR A -1
H5A3 H 1.0733 -0.2742 0.2545 0.202 Uiso 0.25 1 calc PR A -1
O1W O 1.0000 -0.1359(12) 0.2500 0.157(12) Uiso 0.50 2 d SPDU A 2
O2W O 1.0434(7) 0.043(2) 0.3665(10) 0.197(11) Uani 0.50 1 d PDU A 1
O2W' O 1.0458(7) -0.022(2) 0.3672(11) 0.205(12) Uani 0.50 1 d PDU A 2
O1B O 1.0157(4) 0.3098(10) 0.5129(10) 0.123(5) Uani 0.50 1 d PDU B 1
C2B C 0.9858(4) 0.2963(12) 0.5231(10) 0.124(5) Uani 0.50 1 d PDU B 1
H2B H 0.9722 0.3438 0.5301 0.149 Uiso 0.50 1 calc PR B 1
N3B N 0.9700(4) 0.2214(12) 0.5254(9) 0.143(6) Uani 0.50 1 d PDU B 1
C4B C 0.9858(8) 0.1505(14) 0.5056(12) 0.150(7) Uani 0.50 1 d PDU B 1
H4B1 H 0.9927 0.1622 0.4632 0.226 Uiso 0.50 1 calc PR B 1
H4B2 H 0.9682 0.1044 0.4979 0.226 Uiso 0.50 1 calc PR B 1
H4B3 H 1.0078 0.1352 0.5418 0.226 Uiso 0.50 1 calc PR B 1
C5B C 0.9376(6) 0.2081(19) 0.5448(17) 0.184(10) Uani 0.50 1 d PDU B 1
H5B1 H 0.9426 0.1706 0.5845 0.276 Uiso 0.50 1 calc PR B 1
H5B2 H 0.9191 0.1828 0.5067 0.276 Uiso 0.50 1 calc PR B 1
H5B3 H 0.9283 0.2615 0.5569 0.276 Uiso 0.50 1 calc PR B 1
O3W O 1.0012(7) 0.3061(11) 0.4881(12) 0.143(7) Uiso 0.50 1 d PDU B 2
O1C O 1.0481(2) 0.5462(4) 0.4157(5) 0.122(2) Uani 1 1 d DU B .
C2C C 1.0772(3) 0.5456(6) 0.3997(5) 0.099(2) Uani 1 1 d DU . .
H2C H 1.0754 0.5321 0.3533 0.118 Uiso 1 1 calc R B .
N3C N 1.1114(2) 0.5615(5) 0.4391(3) 0.089(2) Uani 1 1 d DU B .
C4C C 1.1178(3) 0.5798(6) 0.5089(4) 0.105(3) Uani 1 1 d DU . .
H4C1 H 1.0945 0.5948 0.5187 0.158 Uiso 1 1 calc R B .
H4C2 H 1.1350 0.6267 0.5207 0.158 Uiso 1 1 calc R . .
H4C3 H 1.1283 0.5308 0.5360 0.158 Uiso 1 1 calc R . .
C5C C 1.1439(3) 0.5461(8) 0.4157(6) 0.133(5) Uani 1 1 d DU . .
H5C1 H 1.1373 0.5470 0.3655 0.200 Uiso 1 1 calc R B .
H5C2 H 1.1542 0.4915 0.4321 0.200 Uiso 1 1 calc R . .
H5C3 H 1.1622 0.5896 0.4336 0.200 Uiso 1 1 calc R . .
C11 C 0.79759(12) 0.2918(3) 0.3073(2) 0.0408(10) Uani 1 1 d U . .
C12 C 0.78856(13) 0.2270(3) 0.2603(2) 0.0422(10) Uani 1 1 d U . .
H12 H 0.7899 0.1709 0.2758 0.051 Uiso 1 1 calc R . .
C13 C 0.77745(12) 0.2443(3) 0.1894(2) 0.0396(9) Uani 1 1 d U . .
C14 C 0.77663(12) 0.3262(3) 0.1681(2) 0.0397(9) Uani 1 1 d U . .
H14 H 0.7696 0.3379 0.1205 0.048 Uiso 1 1 calc R . .
C15 C 0.78566(12) 0.3919(3) 0.2139(2) 0.0398(9) Uani 1 1 d U . .
C16 C 0.79620(13) 0.3730(3) 0.2848(2) 0.0403(9) Uani 1 1 d U . .
H16 H 0.8024 0.4170 0.3172 0.048 Uiso 1 1 calc R . .
C21 C 0.80681(13) 0.2734(3) 0.3825(2) 0.0446(11) Uani 1 1 d U . .
C22 C 0.83442(14) 0.2165(4) 0.4153(2) 0.0505(12) Uani 1 1 d U . .
C23 C 0.83879(19) 0.1994(5) 0.4844(3) 0.0671(16) Uani 1 1 d U . .
H23 H 0.8569 0.1604 0.5071 0.081 Uiso 1 1 calc R . .
C24 C 0.8168(2) 0.2390(5) 0.5208(3) 0.0719(17) Uani 1 1 d U . .
H24 H 0.8202 0.2264 0.5679 0.086 Uiso 1 1 calc R . .
C25 C 0.79111(18) 0.2945(4) 0.4900(3) 0.0637(15) Uani 1 1 d U . .
H25 H 0.7764 0.3208 0.5153 0.076 Uiso 1 1 calc R . .
C26 C 0.78579(15) 0.3137(4) 0.4202(2) 0.0503(12) Uani 1 1 d U . .
H26 H 0.7680 0.3540 0.3987 0.060 Uiso 1 1 calc R . .
C31 C 0.86030(16) 0.1769(4) 0.3805(3) 0.0577(13) Uani 1 1 d U A .
C32 C 0.88134(16) 0.2266(4) 0.3481(3) 0.0590(13) Uani 1 1 d U . .
H32 H 0.8773 0.2851 0.3444 0.071 Uiso 1 1 calc R . .
C33 C 0.90814(19) 0.1903(5) 0.3214(3) 0.0721(17) Uani 1 1 d U A .
H33 H 0.9224 0.2246 0.3002 0.086 Uiso 1 1 calc R . .
C34 C 0.9141(3) 0.1063(6) 0.3255(4) 0.089(2) Uani 1 1 d U . .
C35 C 0.8928(3) 0.0560(5) 0.3556(5) 0.093(2) Uani 1 1 d U A .
H35 H 0.8960 -0.0028 0.3569 0.112 Uiso 1 1 calc R . .
C36 C 0.8664(2) 0.0931(5) 0.3841(4) 0.0792(19) Uani 1 1 d U . .
H36 H 0.8526 0.0588 0.4063 0.095 Uiso 1 1 calc R A .
C37 C 0.9440(3) 0.0656(6) 0.2995(5) 0.099(3) Uani 1 1 d U A .
O38 O 0.9626(2) 0.1127(5) 0.2707(4) 0.124(3) Uani 1 1 d U A .
O39 O 0.9498(3) -0.0071(5) 0.3059(5) 0.139(3) Uani 1 1 d U A .
C41 C 0.76682(13) 0.1749(3) 0.1389(2) 0.0396(9) Uani 1 1 d U . .
C42 C 0.78324(13) 0.1669(3) 0.0847(2) 0.0420(10) Uani 1 1 d U . .
C43 C 0.76933(14) 0.1055(3) 0.0345(2) 0.0460(11) Uani 1 1 d U . .
H43 H 0.7799 0.0994 -0.0028 0.055 Uiso 1 1 calc R . .
C44 C 0.74085(15) 0.0544(3) 0.0384(2) 0.0484(11) Uani 1 1 d U . .
H44 H 0.7317 0.0142 0.0035 0.058 Uiso 1 1 calc R . .
C45 C 0.72537(15) 0.0611(3) 0.0929(2) 0.0494(12) Uani 1 1 d U . .
H45 H 0.7062 0.0244 0.0964 0.059 Uiso 1 1 calc R . .
C46 C 0.73807(14) 0.1221(3) 0.1423(2) 0.0479(11) Uani 1 1 d U . .
H46 H 0.7270 0.1277 0.1790 0.057 Uiso 1 1 calc R . .
C51 C 0.81578(12) 0.2166(3) 0.0806(2) 0.0392(9) Uani 1 1 d U . .
C52 C 0.84691(13) 0.2212(3) 0.1355(2) 0.0437(10) Uani 1 1 d U . .
H52 H 0.8470 0.1944 0.1773 0.052 Uiso 1 1 calc R . .
C53 C 0.87769(13) 0.2641(3) 0.1300(2) 0.0464(10) Uani 1 1 d U . .
H53 H 0.8988 0.2658 0.1682 0.056 Uiso 1 1 calc R . .
C54 C 0.87852(13) 0.3047(3) 0.0702(2) 0.0450(10) Uani 1 1 d U . .
C55 C 0.84720(13) 0.3017(3) 0.0151(2) 0.0452(10) Uani 1 1 d U . .
H55 H 0.8470 0.3297 -0.0262 0.054 Uiso 1 1 calc R . .
C56 C 0.81615(13) 0.2582(3) 0.0201(2) 0.0428(10) Uani 1 1 d U . .
H56 H 0.7950 0.2566 -0.0180 0.051 Uiso 1 1 calc R . .
C57 C 0.91221(15) 0.3498(4) 0.0638(3) 0.0552(12) Uani 1 1 d U . .
O58 O 0.93973(12) 0.3527(3) 0.1142(2) 0.0742(13) Uani 1 1 d U . .
O59 O 0.91147(12) 0.3834(3) 0.0071(2) 0.0724(13) Uani 1 1 d U . .
C61 C 0.78363(13) 0.4802(3) 0.1907(2) 0.0401(9) Uani 1 1 d U . .
C62 C 0.81199(13) 0.5380(3) 0.2165(2) 0.0396(9) Uani 1 1 d U . .
C63 C 0.80710(16) 0.6231(3) 0.1963(2) 0.0489(11) Uani 1 1 d U . .
H63 H 0.8259 0.6628 0.2143 0.059 Uiso 1 1 calc R . .
C64 C 0.77441(17) 0.6478(4) 0.1497(2) 0.0538(13) Uani 1 1 d U . .
H64 H 0.7708 0.7047 0.1366 0.065 Uiso 1 1 calc R . .
C65 C 0.74762(17) 0.5908(4) 0.1228(2) 0.0569(14) Uani 1 1 d U . .
H65 H 0.7259 0.6078 0.0897 0.068 Uiso 1 1 calc R . .
C66 C 0.75194(15) 0.5071(4) 0.1437(2) 0.0517(12) Uani 1 1 d U . .
H66 H 0.7328 0.4683 0.1253 0.062 Uiso 1 1 calc R . .
C71 C 0.84854(13) 0.5149(3) 0.2627(2) 0.0418(9) Uani 1 1 d U B .
C72 C 0.86896(14) 0.4482(3) 0.2460(3) 0.0449(10) Uani 1 1 d U . .
H72 H 0.8586 0.4142 0.2073 0.054 Uiso 1 1 calc R . .
C73 C 0.90387(15) 0.4328(3) 0.2860(3) 0.0495(11) Uani 1 1 d U B .
H73 H 0.9177 0.3885 0.2740 0.059 Uiso 1 1 calc R . .
C74 C 0.91923(13) 0.4800(3) 0.3429(3) 0.0497(11) Uani 1 1 d U . .
C75 C 0.89889(16) 0.5449(4) 0.3599(3) 0.0548(12) Uani 1 1 d U B .
H75 H 0.9091 0.5780 0.3992 0.066 Uiso 1 1 calc R . .
C76 C 0.86375(15) 0.5614(3) 0.3197(3) 0.0496(11) Uani 1 1 d U . .
H76 H 0.8500 0.6056 0.3319 0.060 Uiso 1 1 calc R B .
C77 C 0.95706(16) 0.4615(5) 0.3854(3) 0.0659(15) Uani 1 1 d U B .
O78 O 0.97654(13) 0.4097(4) 0.3651(3) 0.0921(17) Uani 1 1 d U B .
O79 O 0.96951(13) 0.4972(4) 0.4420(3) 0.0949(19) Uani 1 1 d U . .

loop_
_atom_site_aniso_label
_atom_site_aniso_U_11
_atom_site_aniso_U_22
_atom_site_aniso_U_33
_atom_site_aniso_U_23
_atom_site_aniso_U_13
_atom_site_aniso_U_12
Cd1 0.0896(6) 0.0923(6) 0.1411(8) 0.000 0.0639(6) 0.000
Cd2 0.0301(3) 0.0992(4) 0.0682(3) -0.0027(2) 0.0111(2) 0.01941(19)
O2W 0.132(14) 0.31(3) 0.131(11) 0.104(16) 0.003(10) 0.006(19)
O2W' 0.168(15) 0.27(3) 0.194(14) 0.15(2) 0.071(10) 0.025(18)
O1B 0.062(6) 0.166(10) 0.153(12) 0.076(9) 0.049(8) 0.042(6)
C2B 0.053(7) 0.166(10) 0.152(12) 0.089(10) 0.027(8) 0.034(7)
N3B 0.086(9) 0.174(11) 0.163(13) 0.098(11) 0.022(9) 0.017(7)
C4B 0.142(18) 0.171(11) 0.132(17) 0.073(14) 0.025(13) 0.006(13)
C5B 0.086(14) 0.19(2) 0.27(3) 0.10(2) 0.044(15) -0.001(12)
O1C 0.096(5) 0.093(4) 0.189(7) 0.018(4) 0.061(5) 0.025(4)
C2C 0.098(6) 0.104(6) 0.087(5) -0.014(5) 0.013(4) -0.024(5)
N3C 0.088(5) 0.118(5) 0.071(3) -0.024(3) 0.037(3) -0.031(4)
C4C 0.104(7) 0.146(8) 0.072(4) -0.029(5) 0.036(5) -0.062(6)
C5C 0.123(8) 0.166(10) 0.139(9) -0.062(8) 0.086(8) -0.073(8)
C11 0.030(2) 0.070(3) 0.0253(19) -0.0020(17) 0.0125(16) -0.014(2)
C12 0.037(2) 0.061(3) 0.033(2) -0.0025(18) 0.0158(18) -0.009(2)
C13 0.032(2) 0.060(2) 0.0289(19) -0.0068(17) 0.0118(17) -0.0124(19)
C14 0.026(2) 0.069(3) 0.0249(19) -0.0016(17) 0.0077(16) -0.0025(19)
C15 0.026(2) 0.063(2) 0.033(2) -0.0007(18) 0.0116(17) 0.0042(18)
C16 0.032(2) 0.063(2) 0.0291(19) -0.0092(18) 0.0132(17) -0.0060(19)
C21 0.038(2) 0.070(3) 0.028(2) -0.0070(18) 0.0116(18) -0.024(2)
C22 0.038(3) 0.079(3) 0.034(2) 0.005(2) 0.0084(19) -0.018(2)
C23 0.062(4) 0.103(4) 0.035(2) 0.014(3) 0.011(2) -0.025(3)
C24 0.071(4) 0.115(5) 0.029(2) 0.004(3) 0.011(2) -0.035(3)
C25 0.068(4) 0.100(4) 0.030(2) -0.017(2) 0.024(2) -0.035(3)
C26 0.050(3) 0.076(3) 0.028(2) -0.011(2) 0.017(2) -0.027(2)
C31 0.043(3) 0.086(3) 0.045(3) 0.015(2) 0.013(2) -0.013(3)
C32 0.047(3) 0.079(3) 0.055(3) 0.023(3) 0.020(2) 0.001(3)
C33 0.066(4) 0.100(4) 0.062(3) 0.031(3) 0.036(3) 0.006(3)
C34 0.095(6) 0.104(5) 0.080(5) 0.033(4) 0.045(4) 0.020(4)
C35 0.096(6) 0.081(4) 0.117(6) 0.029(4) 0.053(5) 0.018(4)
C36 0.079(5) 0.078(4) 0.092(5) 0.029(4) 0.042(4) -0.003(3)
C37 0.099(6) 0.103(5) 0.110(6) 0.033(5) 0.052(5) 0.028(5)
O38 0.108(5) 0.146(5) 0.147(6) 0.048(5) 0.086(5) 0.044(4)
O39 0.133(6) 0.114(5) 0.203(8) 0.031(5) 0.102(6) 0.030(5)
C41 0.036(2) 0.056(2) 0.0261(19) -0.0034(17) 0.0081(17) -0.0127(19)
C42 0.037(2) 0.060(2) 0.032(2) -0.0065(18) 0.0137(18) -0.012(2)
C43 0.042(3) 0.061(3) 0.036(2) -0.0094(19) 0.012(2) -0.013(2)
C44 0.045(3) 0.058(3) 0.040(2) -0.009(2) 0.009(2) -0.015(2)
C45 0.046(3) 0.064(3) 0.039(2) -0.003(2) 0.012(2) -0.026(2)
C46 0.037(3) 0.074(3) 0.035(2) -0.002(2) 0.0142(19) -0.017(2)
C51 0.030(2) 0.055(2) 0.037(2) -0.0102(18) 0.0156(17) -0.0082(18)
C52 0.037(2) 0.062(3) 0.035(2) -0.0073(19) 0.0146(18) -0.012(2)
C53 0.028(2) 0.068(3) 0.041(2) -0.004(2) 0.0060(19) -0.009(2)
C54 0.031(2) 0.064(3) 0.043(2) -0.005(2) 0.0135(19) -0.005(2)
C55 0.036(2) 0.062(3) 0.042(2) 0.002(2) 0.0161(19) -0.008(2)
C56 0.034(2) 0.064(3) 0.033(2) -0.0069(19) 0.0129(18) -0.010(2)
C57 0.034(3) 0.074(3) 0.054(3) 0.002(2) 0.007(2) -0.014(2)
O58 0.039(2) 0.111(3) 0.065(2) 0.014(2) 0.0003(18) -0.025(2)
O59 0.040(2) 0.120(4) 0.056(2) 0.018(2) 0.0105(18) -0.030(2)
C61 0.033(2) 0.062(2) 0.0268(19) -0.0024(17) 0.0101(17) 0.0112(19)
C62 0.034(2) 0.050(2) 0.039(2) 0.0023(17) 0.0176(18) 0.0119(18)
C63 0.053(3) 0.060(3) 0.042(2) 0.004(2) 0.025(2) 0.015(2)
C64 0.063(3) 0.066(3) 0.039(2) 0.007(2) 0.025(2) 0.030(2)
C65 0.055(3) 0.087(3) 0.029(2) 0.004(2) 0.013(2) 0.034(3)
C66 0.042(3) 0.082(3) 0.033(2) -0.007(2) 0.013(2) 0.021(2)
C71 0.033(2) 0.049(2) 0.046(2) -0.0003(18) 0.0152(19) 0.0017(18)
C72 0.033(2) 0.048(2) 0.057(3) 0.000(2) 0.017(2) 0.0027(18)
C73 0.033(3) 0.048(2) 0.069(3) 0.001(2) 0.017(2) 0.0040(18)
C74 0.026(2) 0.066(3) 0.055(3) 0.003(2) 0.006(2) 0.006(2)
C75 0.041(3) 0.068(3) 0.053(3) -0.008(2) 0.009(2) 0.001(2)
C76 0.038(3) 0.057(3) 0.055(3) -0.001(2) 0.013(2) 0.011(2)
C77 0.034(3) 0.095(4) 0.070(4) -0.007(3) 0.015(2) 0.007(3)
O78 0.034(2) 0.109(4) 0.119(4) -0.031(3) -0.004(2) 0.023(2)
O79 0.036(2) 0.165(5) 0.077(3) -0.022(3) 0.003(2) 0.039(3)

loop_
_atom_type_symbol
_atom_type_description
_atom_type_scat_dispersion_real
_atom_type_scat_dispersion_imag
_atom_type_scat_source
C C 0.0181 0.0091 'International Tables Vol C Tables 4.2.6.8 and 6.1.1.4'
H H 0.0000 0.0000 'International Tables Vol C Tables 4.2.6.8 and 6.1.1.4'
O O 0.0492 0.0322 'International Tables Vol C Tables 4.2.6.8 and 6.1.1.4'
N N 0.0311 0.0180 'International Tables Vol C Tables 4.2.6.8 and 6.1.1.4'
Cd Cd 0.1185 4.6533 'International Tables Vol C Tables 4.2.6.8 and 6.1.1.4'

loop_
_geom_angle_atom_site_label_1
_geom_angle_atom_site_label_2
_geom_angle_atom_site_label_3
_geom_angle
_geom_angle_site_symmetry_1
_geom_angle_site_symmetry_3
O1W Cd1 O38 137.66(19) . .
O1A Cd1 O38 131.4(7) . .
O1A Cd1 O38 138.8(7) 2_755 .
O38 Cd1 O38 84.7(4) . 2_755
O1W Cd1 O39 85.63(19) . 2_755
O1A Cd1 O39 86.3(7) . 2_755
O1W Cd1 O39 85.63(19) . .
O1A Cd1 O39 85.3(7) . .
O1A Cd1 O39 86.3(7) 2_755 .
O38 Cd1 O39 53.0(2) . .
O38 Cd1 O39 135.6(3) 2_755 .
O39 Cd1 O39 171.3(4) 2_755 .
O1W Cd1 O2W 104.1(7) . .
O1A Cd1 O2W 121.0(11) . .
O1A Cd1 O2W 87.1(11) 2_755 .
O38 Cd1 O2W 85.6(8) . .
O38 Cd1 O2W 73.6(6) 2_755 .
O39 Cd1 O2W 93.5(7) 2_755 .
O39 Cd1 O2W 88.6(7) . .
O1W Cd1 O2W 104.1(7) . 2_755
O1A Cd1 O2W 87.1(11) . 2_755
O38 Cd1 O2W 73.6(6) . 2_755
O39 Cd1 O2W 93.5(7) . 2_755
O2W Cd1 O2W 151.9(14) . 2_755
O1W Cd1 O2W' 80.4(8) . .
O1A Cd1 O2W' 97.4(11) . .
O1A Cd1 O2W' 63.4(11) 2_755 .
O38 Cd1 O2W' 104.3(8) . .
O38 Cd1 O2W' 90.0(6) 2_755 .
O39 Cd1 O2W' 90.1(7) 2_755 .
O39 Cd1 O2W' 88.4(7) . .
O2W Cd1 O2W' 175.3(12) 2_755 .
O1W Cd1 O2W' 80.4(8) . 2_755
O38 Cd1 O2W' 90.0(6) . 2_755
O2W' Cd1 O2W' 160.8(15) . 2_755
O1W Cd1 C37 110.8(2) . .
O1A Cd1 C37 108.1(7) . .
O1A Cd1 C37 111.6(7) 2_755 .
O38 Cd1 C37 111.2(3) 2_755 .
O39 Cd1 C37 163.0(3) 2_755 .
O39 Cd1 C37 25.5(2) . .
O2W Cd1 C37 86.7(7) . .
O2W Cd1 C37 83.4(6) 2_755 .
O2W' Cd1 C37 96.6(8) . .
O2W' Cd1 C37 90.2(6) 2_755 .
O1B Cd2 O59 85.4(3) . 2_755
O1B Cd2 O1C 171.8(5) . .
O59 Cd2 O1C 87.9(2) 2_755 .
O1B Cd2 O3W 15.9(7) . .
O59 Cd2 O3W 97.8(6) 2_755 .
O1C Cd2 O3W 172.4(6) . .
O1B Cd2 O78 93.7(5) . .
O59 Cd2 O78 138.72(16) 2_755 .
O1C Cd2 O78 94.5(3) . .
O3W Cd2 O78 77.8(6) . .
O1B Cd2 O79 88.6(6) . 5_766
O59 Cd2 O79 94.97(15) 2_755 5_766
O1C Cd2 O79 87.1(3) . 5_766
O3W Cd2 O79 97.4(6) . 5_766
O78 Cd2 O79 126.29(17) . 5_766
O1B Cd2 O79 98.8(3) . .
O59 Cd2 O79 166.59(18) 2_755 .
O1C Cd2 O79 86.6(2) . .
O3W Cd2 O79 88.9(7) . .
O78 Cd2 O79 54.08(17) . .
O79 Cd2 O79 72.53(19) 5_766 .
O1B Cd2 O58 95.3(5) . 2_755
O59 Cd2 O58 54.98(14) 2_755 2_755
O1C Cd2 O58 84.9(2) . 2_755
O3W Cd2 O58 94.2(6) . 2_755
O78 Cd2 O58 84.15(16) . 2_755
O79 Cd2 O58 149.08(15) 5_766 2_755
O79 Cd2 O58 136.44(16) . 2_755
O1B Cd2 C57 89.7(4) . 2_755
O59 Cd2 C57 27.64(15) 2_755 2_755
O1C Cd2 C57 86.7(2) . 2_755
O3W Cd2 C57 96.0(6) . 2_755
O78 Cd2 C57 111.25(17) . 2_755
O79 Cd2 C57 122.42(16) 5_766 2_755
O79 Cd2 C57 163.24(17) . 2_755
O1B Cd2 C77 97.6(4) . .
O59 Cd2 C77 165.15(17) 2_755 .
O1C Cd2 C77 90.1(2) . .
O3W Cd2 C77 83.1(6) . .
O79 Cd2 C77 99.63(18) 5_766 .
O58 Cd2 C77 110.18(17) 2_755 .
C57 Cd2 C77 137.54(18) 2_755 .
C2A O1A Cd1 109.6(19) . .
O1A C2A N3A 126(2) . .
O1A C2A H2A 117.0 . .
N3A C2A H2A 117.0 . .
C2A N3A C5A 129(2) . .
C2A N3A C4A 117(2) . .
C5A N3A C4A 114(2) . .
N3A C4A H4A1 109.5 . .
N3A C4A H4A2 109.5 . .
H4A1 C4A H4A2 109.5 . .
N3A C4A H4A3 109.5 . .
H4A1 C4A H4A3 109.5 . .
H4A2 C4A H4A3 109.5 . .
N3A C5A H5A1 109.5 . .
N3A C5A H5A2 109.5 . .
H5A1 C5A H5A2 109.5 . .
N3A C5A H5A3 109.5 . .
H5A1 C5A H5A3 109.5 . .
H5A2 C5A H5A3 109.5 . .
C2B O1B Cd2 123.0(10) . .
O1B C2B N3B 127.1(18) . .
O1B C2B H2B 116.4 . .
N3B C2B H2B 116.4 . .
C2B N3B C4B 119.1(17) . .
C2B N3B C5B 125.2(19) . .
C4B N3B C5B 115.7(19) . .
N3B C4B H4B1 109.5 . .
N3B C4B H4B2 109.5 . .
H4B1 C4B H4B2 109.5 . .
N3B C4B H4B3 109.5 . .
H4B1 C4B H4B3 109.5 . .
H4B2 C4B H4B3 109.5 . .
N3B C5B H5B1 109.5 . .
N3B C5B H5B2 109.5 . .
H5B1 C5B H5B2 109.5 . .
N3B C5B H5B3 109.5 . .
H5B1 C5B H5B3 109.5 . .
H5B2 C5B H5B3 109.5 . .
C2C O1C Cd2 120.0(6) . .
O1C C2C N3C 128.7(9) . .
O1C C2C H2C 115.7 . .
N3C C2C H2C 115.7 . .
C2C N3C C4C 121.2(8) . .
C2C N3C C5C 122.3(8) . .
C4C N3C C5C 115.6(8) . .
N3C C4C H4C1 109.5 . .
N3C C4C H4C2 109.5 . .
H4C1 C4C H4C2 109.5 . .
N3C C4C H4C3 109.5 . .
H4C1 C4C H4C3 109.5 . .
H4C2 C4C H4C3 109.5 . .
N3C C5C H5C1 109.5 . .
N3C C5C H5C2 109.5 . .
H5C1 C5C H5C2 109.5 . .
N3C C5C H5C3 109.5 . .
H5C1 C5C H5C3 109.5 . .
H5C2 C5C H5C3 109.5 . .
C16 C11 C12 119.9(4) . .
C16 C11 C21 120.0(4) . .
C12 C11 C21 119.9(4) . .
C11 C12 C13 120.2(4) . .
C11 C12 H12 119.9 . .
C13 C12 H12 119.9 . .
C14 C13 C12 118.7(4) . .
C14 C13 C41 121.1(4) . .
C12 C13 C41 120.2(4) . .
C13 C14 C15 122.3(4) . .
C13 C14 H14 118.9 . .
C15 C14 H14 118.9 . .
C14 C15 C16 118.0(4) . .
C14 C15 C61 121.9(4) . .
C16 C15 C61 120.1(4) . .
C11 C16 C15 120.9(4) . .
C11 C16 H16 119.5 . .
C15 C16 H16 119.5 . .
C26 C21 C22 119.9(4) . .
C26 C21 C11 117.0(5) . .
C22 C21 C11 123.2(4) . .
C23 C22 C21 118.3(5) . .
C23 C22 C31 118.4(6) . .
C21 C22 C31 123.2(4) . .
C22 C23 C24 120.9(7) . .
C22 C23 H23 119.6 . .
C24 C23 H23 119.6 . .
C25 C24 C23 120.8(5) . .
C25 C24 H24 119.6 . .
C23 C24 H24 119.6 . .
C24 C25 C26 120.2(6) . .
C24 C25 H25 119.9 . .
C26 C25 H25 119.9 . .
C21 C26 C25 119.9(6) . .
C21 C26 H26 120.1 . .
C25 C26 H26 120.1 . .
C36 C31 C32 118.3(6) . .
C36 C31 C22 121.2(5) . .
C32 C31 C22 120.3(6) . .
C33 C32 C31 120.3(6) . .
C33 C32 H32 119.8 . .
C31 C32 H32 119.8 . .
C34 C33 C32 120.8(6) . .
C34 C33 H33 119.6 . .
C32 C33 H33 119.6 . .
C33 C34 C35 119.6(7) . .
C33 C34 C37 121.9(7) . .
C35 C34 C37 118.5(8) . .
C34 C35 C36 119.4(7) . .
C34 C35 H35 120.3 . .
C36 C35 H35 120.3 . .
C31 C36 C35 121.5(6) . .
C31 C36 H36 119.2 . .
C35 C36 H36 119.2 . .
O39 C37 O38 121.7(9) . .
O39 C37 C34 121.1(9) . .
O38 C37 C34 117.2(8) . .
O39 C37 Cd1 63.5(6) . .
O38 C37 Cd1 58.2(5) . .
C34 C37 Cd1 175.3(7) . .
C37 O38 Cd1 94.3(6) . .
C37 O39 Cd1 90.9(6) . .
C46 C41 C42 119.7(4) . .
C46 C41 C13 119.3(4) . .
C42 C41 C13 120.7(4) . .
C41 C42 C43 118.1(4) . .
C41 C42 C51 122.6(4) . .
C43 C42 C51 119.2(4) . .
C44 C43 C42 121.4(4) . .
C44 C43 H43 119.3 . .
C42 C43 H43 119.3 . .
C43 C44 C45 120.2(4) . .
C43 C44 H44 119.9 . .
C45 C44 H44 119.9 . .
C44 C45 C46 119.5(4) . .
C44 C45 H45 120.2 . .
C46 C45 H45 120.2 . .
C45 C46 C41 121.0(4) . .
C45 C46 H46 119.5 . .
C41 C46 H46 119.5 . .
C52 C51 C56 118.2(4) . .
C52 C51 C42 121.3(4) . .
C56 C51 C42 120.5(4) . .
C53 C52 C51 120.9(4) . .
C53 C52 H52 119.6 . .
C51 C52 H52 119.6 . .
C52 C53 C54 121.4(5) . .
C52 C53 H53 119.3 . .
C54 C53 H53 119.3 . .
C53 C54 C55 118.2(4) . .
C53 C54 C57 121.5(5) . .
C55 C54 C57 120.3(4) . .
C56 C55 C54 120.7(4) . .
C56 C55 H55 119.6 . .
C54 C55 H55 119.6 . .
C55 C56 C51 120.5(4) . .
C55 C56 H56 119.7 . .
C51 C56 H56 119.7 . .
O58 C57 O59 122.7(5) . .
O58 C57 C54 119.1(5) . .
O59 C57 C54 118.2(5) . .
O58 C57 Cd2 64.6(3) . 2_755
O59 C57 Cd2 58.2(3) . 2_755
C54 C57 Cd2 175.4(4) . 2_755
C57 O58 Cd2 88.0(3) . 2_755
C57 O59 Cd2 94.2(3) . 2_755
C66 C61 C62 118.8(5) . .
C66 C61 C15 118.5(5) . .
C62 C61 C15 122.7(4) . .
C61 C62 C63 119.8(4) . .
C61 C62 C71 123.6(4) . .
C63 C62 C71 116.5(4) . .
C64 C63 C62 119.3(5) . .
C64 C63 H63 120.3 . .
C62 C63 H63 120.3 . .
C65 C64 C63 120.5(5) . .
C65 C64 H64 119.8 . .
C63 C64 H64 119.8 . .
C64 C65 C66 120.4(5) . .
C64 C65 H65 119.8 . .
C66 C65 H65 119.8 . .
C61 C66 C65 121.0(6) . .
C61 C66 H66 119.5 . .
C65 C66 H66 119.5 . .
C76 C71 C72 118.9(5) . .
C76 C71 C62 120.3(4) . .
C72 C71 C62 120.7(4) . .
C73 C72 C71 119.7(5) . .
C73 C72 H72 120.1 . .
C71 C72 H72 120.1 . .
C74 C73 C72 121.3(5) . .
C74 C73 H73 119.3 . .
C72 C73 H73 119.3 . .
C73 C74 C75 118.9(5) . .
C73 C74 C77 120.1(5) . .
C75 C74 C77 121.0(5) . .
C76 C75 C74 120.2(5) . .
C76 C75 H75 119.9 . .
C74 C75 H75 119.9 . .
C71 C76 C75 120.9(5) . .
C71 C76 H76 119.6 . .
C75 C76 H76 119.5 . .
O78 C77 O79 119.6(6) . .
O78 C77 C74 120.1(6) . .
O79 C77 C74 120.3(5) . .
O78 C77 Cd2 57.8(3) . .
O79 C77 Cd2 61.9(3) . .
C74 C77 Cd2 177.4(4) . .
C77 O78 Cd2 95.3(4) . .
C77 O79 Cd2 161.0(4) . 5_766
C77 O79 Cd2 91.0(4) . .
Cd2 O79 Cd2 107.47(19) 5_766 .

loop_
_geom_bond_atom_site_label_1
_geom_bond_atom_site_label_2
_geom_bond_distance
_geom_bond_site_symmetry_2
Cd1 O1W 2.253(19) .
Cd1 O1A 2.286(18) .
Cd1 O38 2.344(7) .
Cd1 O39 2.462(8) .
Cd1 O2W 2.565(18) .
Cd1 O2W' 2.573(18) .
Cd2 O1B 2.286(11) .
Cd2 O59 2.311(4) 2_755
Cd2 O1C 2.312(7) .
Cd2 O3W 2.333(15) .
Cd2 O78 2.335(5) .
Cd2 O79 2.340(5) 5_766
Cd2 O79 2.423(4) .
Cd2 O58 2.452(4) 2_755
Cd2 C57 2.713(5) 2_755
O1A C2A 1.279(19) .
C2A N3A 1.353(19) .
C2A H2A 0.9500 .
N3A C5A 1.41(2) .
N3A C4A 1.41(2) .
C4A H4A1 0.9800 .
C4A H4A2 0.9800 .
C4A H4A3 0.9800 .
C5A H5A1 0.9800 .
C5A H5A2 0.9800 .
C5A H5A3 0.9800 .
O1B C2B 1.219(16) .
C2B N3B 1.348(18) .
C2B H2B 0.9500 .
N3B C4B 1.392(18) .
N3B C5B 1.398(18) .
C4B H4B1 0.9800 .
C4B H4B2 0.9800 .
C4B H4B3 0.9800 .
C5B H5B1 0.9800 .
C5B H5B2 0.9800 .
C5B H5B3 0.9800 .
O1C C2C 1.227(11) .
C2C N3C 1.346(11) .
C2C H2C 0.9500 .
N3C C4C 1.401(10) .
N3C C5C 1.452(12) .
C4C H4C1 0.9800 .
C4C H4C2 0.9800 .
C4C H4C3 0.9800 .
C5C H5C1 0.9800 .
C5C H5C2 0.9800 .
C5C H5C3 0.9800 .
C11 C16 1.376(7) .
C11 C12 1.388(7) .
C11 C21 1.500(6) .
C12 C13 1.413(6) .
C12 H12 0.9500 .
C13 C14 1.379(7) .
C13 C41 1.491(6) .
C14 C15 1.384(7) .
C14 H14 0.9500 .
C15 C16 1.417(6) .
C15 C61 1.487(7) .
C16 H16 0.9500 .
C21 C26 1.397(7) .
C21 C22 1.411(8) .
C22 C23 1.392(7) .
C22 C31 1.492(8) .
C23 C24 1.400(11) .
C23 H23 0.9500 .
C24 C25 1.341(11) .
C24 H24 0.9500 .
C25 C26 1.409(7) .
C25 H25 0.9500 .
C26 H26 0.9500 .
C31 C36 1.362(10) .
C31 C32 1.405(7) .
C32 C33 1.395(9) .
C32 H32 0.9500 .
C33 C34 1.365(12) .
C33 H33 0.9500 .
C34 C35 1.389(12) .
C34 C37 1.517(13) .
C35 C36 1.408(12) .
C35 H35 0.9500 .
C36 H36 0.9500 .
C37 O39 1.185(11) .
C37 O38 1.273(12) .
C41 C46 1.393(6) .
C41 C42 1.406(6) .
C42 C43 1.412(6) .
C42 C51 1.486(6) .
C43 C44 1.371(7) .
C43 H43 0.9500 .
C44 C45 1.386(7) .
C44 H44 0.9500 .
C45 C46 1.389(7) .
C45 H45 0.9500 .
C46 H46 0.9500 .
C51 C52 1.388(7) .
C51 C56 1.398(6) .
C52 C53 1.380(7) .
C52 H52 0.9500 .
C53 C54 1.384(7) .
C53 H53 0.9500 .
C54 C55 1.392(7) .
C54 C57 1.499(7) .
C55 C56 1.391(6) .
C55 H55 0.9500 .
C56 H56 0.9500 .
C57 O58 1.248(7) .
C57 O59 1.262(7) .
C57 Cd2 2.713(5) 2_755
O58 Cd2 2.452(4) 2_755
O59 Cd2 2.311(4) 2_755
C61 C66 1.384(7) .
C61 C62 1.407(7) .
C62 C63 1.422(7) .
C62 C71 1.492(7) .
C63 C64 1.396(8) .
C63 H63 0.9500 .
C64 C65 1.364(9) .
C64 H64 0.9500 .
C65 C66 1.402(8) .
C65 H65 0.9500 .
C66 H66 0.9500 .
C71 C76 1.365(7) .
C71 C72 1.410(6) .
C72 C73 1.373(8) .
C72 H72 0.9500 .
C73 C74 1.371(8) .
C73 H73 0.9500 .
C74 C75 1.390(8) .
C74 C77 1.487(8) .
C75 C76 1.384(8) .
C75 H75 0.9500 .
C76 H76 0.9500 .
C77 O78 1.248(8) .
C77 O79 1.255(8) .
O79 Cd2 2.340(5) 5_766

loop_
_geom_torsion_atom_site_label_1
_geom_torsion_atom_site_label_2
_geom_torsion_atom_site_label_3
_geom_torsion_atom_site_label_4
_geom_torsion
_geom_torsion_site_symmetry_1
_geom_torsion_site_symmetry_4
O1W Cd1 O1A C2A -49(2) . .
O1A Cd1 O1A C2A -49(2) 2_755 .
O38 Cd1 O1A C2A -168.4(16) . .
O38 Cd1 O1A C2A 47(3) 2_755 .
O39 Cd1 O1A C2A 37.7(19) 2_755 .
O39 Cd1 O1A C2A -140(2) . .
O2W Cd1 O1A C2A -54(2) . .
O2W Cd1 O1A C2A 127(2) 2_755 .
O2W' Cd1 O1A C2A -52(2) . .
O2W' Cd1 O1A C2A 128(2) 2_755 .
C37 Cd1 O1A C2A -151.4(18) . .
Cd1 O1A C2A N3A 178(2) . .
O1A C2A N3A C5A -178(3) . .
O1A C2A N3A C4A 1(3) . .
O59 Cd2 O1B C2B 170(2) 2_755 .
O1C Cd2 O1B C2B 134(3) . .
O3W Cd2 O1B C2B -49(3) . .
O78 Cd2 O1B C2B -51(2) . .
O79 Cd2 O1B C2B 75(2) 5_766 .
O79 Cd2 O1B C2B 3(2) . .
O58 Cd2 O1B C2B -136(2) 2_755 .
C57 Cd2 O1B C2B -162(2) 2_755 .
C77 Cd2 O1B C2B -24(2) . .
Cd2 O1B C2B N3B 148.2(16) . .
O1B C2B N3B C4B -9(3) . .
O1B C2B N3B C5B 172(2) . .
O1B Cd2 O1C C2C 61(4) . .
O59 Cd2 O1C C2C 24.4(8) 2_755 .
O3W Cd2 O1C C2C -114(5) . .
O78 Cd2 O1C C2C -114.3(8) . .
O79 Cd2 O1C C2C 119.5(8) 5_766 .
O79 Cd2 O1C C2C -167.9(9) . .
O58 Cd2 O1C C2C -30.6(8) 2_755 .
C57 Cd2 O1C C2C -3.2(8) 2_755 .
C77 Cd2 O1C C2C -140.9(8) . .
Cd2 O1C C2C N3C -88.4(12) . .
O1C C2C N3C C4C 1.8(15) . .
O1C C2C N3C C5C 170.5(11) . .
C16 C11 C12 C13 -0.9(7) . .
C21 C11 C12 C13 175.7(4) . .
C11 C12 C13 C14 1.5(7) . .
C11 C12 C13 C41 -178.4(4) . .
C12 C13 C14 C15 -1.2(7) . .
C41 C13 C14 C15 178.7(4) . .
C13 C14 C15 C16 0.3(6) . .
C13 C14 C15 C61 -178.1(4) . .
C12 C11 C16 C15 -0.1(7) . .
C21 C11 C16 C15 -176.7(4) . .
C14 C15 C16 C11 0.4(6) . .
C61 C15 C16 C11 178.8(4) . .
C16 C11 C21 C26 53.4(6) . .
C12 C11 C21 C26 -123.2(5) . .
C16 C11 C21 C22 -128.6(5) . .
C12 C11 C21 C22 54.8(6) . .
C26 C21 C22 C23 2.8(7) . .
C11 C21 C22 C23 -175.1(5) . .
C26 C21 C22 C31 -174.2(5) . .
C11 C21 C22 C31 7.9(7) . .
C21 C22 C23 C24 -1.3(8) . .
C31 C22 C23 C24 175.8(5) . .
C22 C23 C24 C25 -0.1(9) . .
C23 C24 C25 C26 0.0(9) . .
C22 C21 C26 C25 -2.9(7) . .
C11 C21 C26 C25 175.1(4) . .
C24 C25 C26 C21 1.5(8) . .
C23 C22 C31 C36 51.6(8) . .
C21 C22 C31 C36 -131.4(7) . .
C23 C22 C31 C32 -122.8(6) . .
C21 C22 C31 C32 54.2(7) . .
C36 C31 C32 C33 -1.0(9) . .
C22 C31 C32 C33 173.7(6) . .
C31 C32 C33 C34 0.8(11) . .
C32 C33 C34 C35 1.0(13) . .
C32 C33 C34 C37 -177.5(8) . .
C33 C34 C35 C36 -2.7(15) . .
C37 C34 C35 C36 175.9(9) . .
C32 C31 C36 C35 -0.8(12) . .
C22 C31 C36 C35 -175.3(8) . .
C34 C35 C36 C31 2.6(15) . .
C33 C34 C37 O39 176.9(11) . .
C35 C34 C37 O39 -1.7(17) . .
C33 C34 C37 O38 -3.0(16) . .
C35 C34 C37 O38 178.4(10) . .
C33 C34 C37 Cd1 4(10) . .
C35 C34 C37 Cd1 -174(9) . .
O1W Cd1 C37 O39 10.1(9) . .
O1A Cd1 C37 O39 27.9(12) . .
O1A Cd1 C37 O39 -8.1(12) 2_755 .
O38 Cd1 C37 O39 179.5(13) . .
O38 Cd1 C37 O39 -164.7(8) 2_755 .
O39 Cd1 C37 O39 175.1(5) 2_755 .
O2W Cd1 C37 O39 -93.7(10) . .
O2W Cd1 C37 O39 112.7(11) 2_755 .
O2W' Cd1 C37 O39 -72.1(11) . .
O2W' Cd1 C37 O39 89.9(12) 2_755 .
O1W Cd1 C37 O38 -169.4(6) . .
O1A Cd1 C37 O38 -151.6(11) . .
O1A Cd1 C37 O38 172.4(11) 2_755 .
O38 Cd1 C37 O38 15.8(9) 2_755 .
O39 Cd1 C37 O38 -4.4(17) 2_755 .
O39 Cd1 C37 O38 -179.5(13) . .
O2W Cd1 C37 O38 86.8(9) . .
O2W Cd1 C37 O38 -66.8(10) 2_755 .
O2W' Cd1 C37 O38 108.4(10) . .
O2W' Cd1 C37 O38 -89.6(11) 2_755 .
O1W Cd1 C37 C34 -177(10) . .
O1A Cd1 C37 C34 -159(10) . .
O1A Cd1 C37 C34 165(10) 2_755 .
O38 Cd1 C37 C34 -8(9) . .
O38 Cd1 C37 C34 8(10) 2_755 .
O39 Cd1 C37 C34 -12(10) 2_755 .
O39 Cd1 C37 C34 173(10) . .
O2W Cd1 C37 C34 79(10) . .
O2W Cd1 C37 C34 -74(10) 2_755 .
O2W' Cd1 C37 C34 101(10) . .
O2W' Cd1 C37 C34 -97(10) 2_755 .
O39 C37 O38 Cd1 -0.5(14) . .
C34 C37 O38 Cd1 179.3(9) . .
O1W Cd1 O38 C37 14.8(9) . .
O1A Cd1 O38 C37 37.1(13) . .
O1A Cd1 O38 C37 -10.8(15) 2_755 .
O38 Cd1 O38 C37 -165.2(9) 2_755 .
O39 Cd1 O38 C37 178.2(7) 2_755 .
O39 Cd1 O38 C37 0.3(7) . .
O2W Cd1 O38 C37 -91.3(9) . .
O2W Cd1 O38 C37 107.8(10) 2_755 .
O2W' Cd1 O38 C37 -76.6(9) . .
O2W' Cd1 O38 C37 90.4(11) 2_755 .
O38 C37 O39 Cd1 0.5(13) . .
C34 C37 O39 Cd1 -179.3(10) . .
O1W Cd1 O39 C37 -170.5(8) . .
O1A Cd1 O39 C37 -153.5(12) . .
O1A Cd1 O39 C37 172.4(11) 2_755 .
O38 Cd1 O39 C37 -0.3(7) . .
O38 Cd1 O39 C37 20.6(11) 2_755 .
O39 Cd1 O39 C37 -170.5(8) 2_755 .
O2W Cd1 O39 C37 85.3(11) . .
O2W Cd1 O39 C37 -66.7(11) 2_755 .
O2W' Cd1 O39 C37 109.0(11) . .
O2W' Cd1 O39 C37 -90.2(11) 2_755 .
C14 C13 C41 C46 -121.4(5) . .
C12 C13 C41 C46 58.6(7) . .
C14 C13 C41 C42 53.0(7) . .
C12 C13 C41 C42 -127.1(5) . .
C46 C41 C42 C43 1.0(8) . .
C13 C41 C42 C43 -173.4(5) . .
C46 C41 C42 C51 -175.3(5) . .
C13 C41 C42 C51 10.4(8) . .
C41 C42 C43 C44 -0.5(8) . .
C51 C42 C43 C44 175.8(5) . .
C42 C43 C44 C45 -1.1(9) . .
C43 C44 C45 C46 2.3(9) . .
C44 C45 C46 C41 -1.8(9) . .
C42 C41 C46 C45 0.2(8) . .
C13 C41 C46 C45 174.6(5) . .
C41 C42 C51 C52 50.7(7) . .
C43 C42 C51 C52 -125.5(5) . .
C41 C42 C51 C56 -131.3(5) . .
C43 C42 C51 C56 52.5(7) . .
C56 C51 C52 C53 -1.3(7) . .
C42 C51 C52 C53 176.7(4) . .
C51 C52 C53 C54 0.7(8) . .
C52 C53 C54 C55 0.4(8) . .
C52 C53 C54 C57 -178.7(5) . .
C53 C54 C55 C56 -0.8(7) . .
C57 C54 C55 C56 178.4(5) . .
C54 C55 C56 C51 0.1(7) . .
C52 C51 C56 C55 0.9(7) . .
C42 C51 C56 C55 -177.1(4) . .
C53 C54 C57 O58 -1.9(9) . .
C55 C54 C57 O58 178.9(6) . .
C53 C54 C57 O59 177.9(6) . .
C55 C54 C57 O59 -1.2(8) . .
C53 C54 C57 Cd2 140(5) . 2_755
C55 C54 C57 Cd2 -39(5) . 2_755
O59 C57 O58 Cd2 -3.0(7) . 2_755
C54 C57 O58 Cd2 176.9(5) . 2_755
O58 C57 O59 Cd2 3.2(7) . 2_755
C54 C57 O59 Cd2 -176.7(5) . 2_755
C14 C15 C61 C66 49.1(6) . .
C16 C15 C61 C66 -129.3(4) . .
C14 C15 C61 C62 -133.4(4) . .
C16 C15 C61 C62 48.2(6) . .
C66 C61 C62 C63 2.6(6) . .
C15 C61 C62 C63 -174.9(4) . .
C66 C61 C62 C71 -174.7(4) . .
C15 C61 C62 C71 7.8(6) . .
C61 C62 C63 C64 -1.5(6) . .
C71 C62 C63 C64 176.0(4) . .
C62 C63 C64 C65 -1.1(6) . .
C63 C64 C65 C66 2.6(7) . .
C62 C61 C66 C65 -1.2(6) . .
C15 C61 C66 C65 176.4(4) . .
C64 C65 C66 C61 -1.5(7) . .
C61 C62 C71 C76 -134.1(5) . .
C63 C62 C71 C76 48.5(6) . .
C61 C62 C71 C72 50.0(6) . .
C63 C62 C71 C72 -127.4(5) . .
C76 C71 C72 C73 -1.8(7) . .
C62 C71 C72 C73 174.2(4) . .
C71 C72 C73 C74 1.3(8) . .
C72 C73 C74 C75 -0.3(8) . .
C72 C73 C74 C77 179.8(5) . .
C73 C74 C75 C76 -0.1(8) . .
C77 C74 C75 C76 179.8(6) . .
C72 C71 C76 C75 1.4(8) . .
C62 C71 C76 C75 -174.6(5) . .
C74 C75 C76 C71 -0.4(8) . .
C73 C74 C77 O78 8.5(10) . .
C75 C74 C77 O78 -171.4(7) . .
C73 C74 C77 O79 -171.0(6) . .
C75 C74 C77 O79 9.1(10) . .
C73 C74 C77 Cd2 45(11) . .
C75 C74 C77 Cd2 -135(11) . .
O1B Cd2 C77 O78 -83.1(7) . .
O59 Cd2 C77 O78 17.8(11) 2_755 .
O1C Cd2 C77 O78 100.0(5) . .
O3W Cd2 C77 O78 -76.6(8) . .
O79 Cd2 C77 O78 -173.0(5) 5_766 .
O79 Cd2 C77 O78 -177.6(8) . .
O58 Cd2 C77 O78 15.4(6) 2_755 .
C57 Cd2 C77 O78 14.8(6) 2_755 .
O1B Cd2 C77 O79 94.5(7) . .
O59 Cd2 C77 O79 -164.6(7) 2_755 .
O1C Cd2 C77 O79 -82.4(5) . .
O3W Cd2 C77 O79 101.0(8) . .
O78 Cd2 C77 O79 177.6(8) . .
O79 Cd2 C77 O79 4.6(6) 5_766 .
O58 Cd2 C77 O79 -167.0(5) 2_755 .
C57 Cd2 C77 O79 -167.6(4) 2_755 .
O1B Cd2 C77 C74 -121(11) . .
O59 Cd2 C77 C74 -20(11) 2_755 .
O1C Cd2 C77 C74 62(11) . .
O3W Cd2 C77 C74 -114(11) . .
O78 Cd2 C77 C74 -38(11) . .
O79 Cd2 C77 C74 149(11) 5_766 .
O79 Cd2 C77 C74 145(11) . .
O58 Cd2 C77 C74 -22(11) 2_755 .
C57 Cd2 C77 C74 -23(11) 2_755 .
O79 C77 O78 Cd2 -2.4(8) . .
C74 C77 O78 Cd2 178.1(5) . .
O1B Cd2 O78 C77 99.6(6) . .
O59 Cd2 O78 C77 -173.2(4) 2_755 .
O1C Cd2 O78 C77 -81.1(5) . .
O3W Cd2 O78 C77 98.9(8) . .
O79 Cd2 O78 C77 8.6(6) 5_766 .
O79 Cd2 O78 C77 1.3(5) . .
O58 Cd2 O78 C77 -165.5(5) 2_755 .
C57 Cd2 O78 C77 -169.4(5) 2_755 .
O78 C77 O79 Cd2 -163.5(14) . 5_766
C74 C77 O79 Cd2 16(2) . 5_766
Cd2 C77 O79 Cd2 -165.8(19) . 5_766
O78 C77 O79 Cd2 2.3(8) . .
C74 C77 O79 Cd2 -178.2(6) . .
O1B Cd2 O79 C77 -89.5(7) . .
O59 Cd2 O79 C77 163.0(7) 2_755 .
O1C Cd2 O79 C77 96.8(5) . .
O3W Cd2 O79 C77 -77.1(7) . .
O78 Cd2 O79 C77 -1.3(5) . .
O79 Cd2 O79 C77 -175.2(7) 5_766 .
O58 Cd2 O79 C77 17.9(6) 2_755 .
C57 Cd2 O79 C77 30.1(10) 2_755 .
O1B Cd2 O79 Cd2 85.7(6) . 5_766
O59 Cd2 O79 Cd2 -21.8(11) 2_755 5_766
O1C Cd2 O79 Cd2 -88.0(3) . 5_766
O3W Cd2 O79 Cd2 98.1(6) . 5_766
O78 Cd2 O79 Cd2 173.9(4) . 5_766
O79 Cd2 O79 Cd2 0.0 5_766 5_766
O58 Cd2 O79 Cd2 -166.9(2) 2_755 5_766
C57 Cd2 O79 Cd2 -154.7(6) 2_755 5_766
C77 Cd2 O79 Cd2 175.2(7) . 5_766

loop_
_platon_squeeze_void_nr
_platon_squeeze_void_average_x
_platon_squeeze_void_average_y
_platon_squeeze_void_average_z
_platon_squeeze_void_volume
_platon_squeeze_void_count_electrons
_platon_squeeze_void_content
1 0.143 0.000 -0.004 635 145 '3(C3 H7 N O)'
2 0.500 -0.138 0.250 93 29 '(C3 H7 N O)'
3 0.500 0.137 0.750 93 29 '(C3 H7 N O)'
4 0.857 0.000 0.258 634 146 '3(C3 H7 N O)'
5 0.000 0.363 0.250 93 29 '(C3 H7 N O)'
6 0.357 0.500 0.174 634 146 '3(C3 H7 N O)'
7 0.643 0.500 0.326 634 145 '3(C3 H7 N O)'
8 0.000 0.637 0.750 93 29 '(C3 H7 N O)'
